data_4500199
loop_
_publ_author_name
'Bhattacharya, Saurav'
'Sanyal, Udishnu'
'Natarajan, Srinivasan'

_publ_section_title
;
 Liquid&#x2212;Liquid Interphase (Biphasic) as the Reaction Medium in the
 Assembly of a Hierarchy of Structures of 4,4&#x2032;-Azodibenzoic Acid
 with Zinc and Cadmium
;
_journal_issue 3
_journal_name_full 'Crystal Growth &amp; Design'
_journal_page_first 735
_journal_paper_doi 10.1021/cg101251a
_journal_volume 11
_journal_year 2011
_chemical_formula_sum 'C29 H20 N5 O4 Zn'
_chemical_formula_weight 567.87
_chemical_name_systematic
;
 ?
;
_space_group_IT_number 15
_symmetry_cell_setting monoclinic
_symmetry_space_group_name_Hall '-C 2yc'
_symmetry_space_group_name_H-M 'C 1 2/c 1'
_atom_sites_solution_hydrogens geom
_atom_sites_solution_primary direct
_atom_sites_solution_secondary difmap
_audit_creation_method SHELXL-97
_cell_angle_alpha 90.00
_cell_angle_beta 101.507(4)
_cell_angle_gamma 90.00
_cell_formula_units_Z 8
_cell_length_a 24.175(6)
_cell_length_b 11.436(3)
_cell_length_c 18.386(5)
_cell_measurement_temperature 293(2)
_cell_volume 4981(2)
_computing_cell_refinement SMART
_computing_data_collection 'SMART (Bruker, 2000)'
_computing_data_reduction 'SAINT (Bruker, 2000)'
_computing_molecular_graphics 'Ortep-3 for Windows (Farrugia, 1997) and CAMERON (Watkin et al., 1993)'
_computing_publication_material 'PLATON (Spek, 1990)'
_computing_structure_refinement 'SHELXL-97 (Sheldrick, 1997)'
_computing_structure_solution 'SIR92 (Altomare et al., 1993)'
_diffrn_ambient_temperature 293(2)
_diffrn_measured_fraction_theta_full 0.966
_diffrn_measured_fraction_theta_max 0.966
_diffrn_measurement_device_type 'Bruker SMART CCD area detector'
_diffrn_measurement_method '\f and \w scans'
_diffrn_radiation_monochromator graphite
_diffrn_radiation_source 'fine-focus sealed tube'
_diffrn_radiation_type MoK\a
_diffrn_radiation_wavelength 0.71073
_diffrn_reflns_av_R_equivalents 0.0525
_diffrn_reflns_av_sigmaI/netI 0.0565
_diffrn_reflns_limit_h_max 31
_diffrn_reflns_limit_h_min -31
_diffrn_reflns_limit_k_max 14
_diffrn_reflns_limit_k_min -14
_diffrn_reflns_limit_l_max 24
_diffrn_reflns_limit_l_min -23
_diffrn_reflns_number 21205
_diffrn_reflns_theta_full 28.00
_diffrn_reflns_theta_max 28.00
_diffrn_reflns_theta_min 1.72
_exptl_absorpt_coefficient_mu 1.033
_exptl_absorpt_correction_T_max 0.9219
_exptl_absorpt_correction_T_min 0.8521
_exptl_absorpt_correction_type multi-scan
_exptl_absorpt_process_details '(SADABS; Sheldrick, 1996)'
_exptl_crystal_colour Red
_exptl_crystal_density_diffrn 1.515
_exptl_crystal_density_method 'not measured'
_exptl_crystal_description Block
_exptl_crystal_F_000 2328
_exptl_crystal_size_max 0.16
_exptl_crystal_size_mid 0.10
_exptl_crystal_size_min 0.08
_refine_diff_density_max 0.627
_refine_diff_density_min -0.290
_refine_diff_density_rms 0.078
_refine_ls_extinction_method none
_refine_ls_goodness_of_fit_ref 1.114
_refine_ls_matrix_type full
_refine_ls_number_parameters 352
_refine_ls_number_reflns 5807
_refine_ls_number_restraints 0
_refine_ls_restrained_S_all 1.114
_refine_ls_R_factor_all 0.0845
_refine_ls_R_factor_gt 0.0575
_refine_ls_shift/su_max 0.001
_refine_ls_shift/su_mean 0.000
_refine_ls_structure_factor_coef Fsqd
_refine_ls_weighting_details 'calc w=1/[\s^2^(Fo^2^)+(0.0368P)^2^+4.3890P] where P=(Fo^2^+2Fc^2^)/3'
_refine_ls_weighting_scheme calc
_refine_ls_wR_factor_gt 0.1018
_refine_ls_wR_factor_ref 0.1107
_reflns_number_gt 4375
_reflns_number_total 5807
_reflns_threshold_expression >2sigma(I)
_cod_data_source_file cg101251a_si_002.cif
_cod_data_source_block Compound(IV)
_cod_depositor_comments
;
The following automatic conversions were performed:

'_symmetry_cell_setting' value 'Monoclinic' changed to 'monoclinic'
according to /home/saulius/struct/CIF-dictionaries/cif_core.dic
dictionary named 'cif_core.dic' version 2.4.1 from 2010-06-29.

Automatic conversion script
Id: cif_fix_values 1715 2011-07-08 13:25:40Z adriana 
;
_cod_original_sg_symbol_H-M C2/c
_cod_database_code 4500199

loop_
_symmetry_equiv_pos_as_xyz
'x, y, z'
'-x, y, -z+1/2'
'x+1/2, y+1/2, z'
'-x+1/2, y+1/2, -z+1/2'
'-x, -y, -z'
'x, -y, z-1/2'
'-x+1/2, -y+1/2, -z'
'x+1/2, -y+1/2, z-1/2'

loop_
_atom_site_label
_atom_site_type_symbol
_atom_site_fract_x
_atom_site_fract_y
_atom_site_fract_z
_atom_site_U_iso_or_equiv
_atom_site_adp_type
_atom_site_occupancy
_atom_site_symmetry_multiplicity
_atom_site_calc_flag
_atom_site_refinement_flags
Zn1 Zn 0.303491(13) 0.27724(3) 0.596805(19) 0.02197(11) Uani 1 1 d .
O3 O 0.22027(9) 0.2969(2) 0.58799(13) 0.0365(6) Uani 1 1 d .
O4 O 0.30118(11) 0.2556(2) 0.74480(15) 0.0571(8) Uani 1 1 d .
O1 O 0.36958(10) 0.25473(19) 0.68089(12) 0.0373(6) Uani 1 1 d .
O2 O 0.34070(9) 0.27522(19) 0.50884(11) 0.0323(5) Uani 1 1 d .
N1 N 0.30945(11) 0.4661(2) 0.60127(15) 0.0307(6) Uani 1 1 d .
N2 N 0.29808(10) 0.0845(2) 0.59672(14) 0.0303(6) Uani 1 1 d .
N3 N -0.00705(12) 0.2897(3) 0.71539(15) 0.0407(7) Uani 1 1 d .
N4 N 0.50906(13) 0.0162(3) 0.97259(15) 0.0448(8) Uani 1 1 d .
N5 N 0.4219(2) 0.4605(4) 0.8949(3) 0.0860(13) Uani 1 1 d .
C1 C 0.17225(12) 0.2651(2) 0.55607(16) 0.0229(6) Uani 1 1 d .
C2 C 0.12564(12) 0.2757(3) 0.59876(16) 0.0250(6) Uani 1 1 d .
C3 C 0.13742(13) 0.3100(3) 0.67266(18) 0.0366(8) Uani 1 1 d .
H3 H 0.1742 0.3293 0.6952 0.044 Uiso 1 1 calc R
C4 C 0.09522(14) 0.3157(3) 0.71278(19) 0.0417(9) Uani 1 1 d .
H4 H 0.1035 0.3370 0.7626 0.050 Uiso 1 1 calc R
C5 C 0.03992(13) 0.2894(3) 0.67840(18) 0.0341(8) Uani 1 1 d .
C6 C 0.02761(13) 0.2580(3) 0.60457(19) 0.0370(8) Uani 1 1 d .
H6 H -0.0094 0.2415 0.5816 0.044 Uiso 1 1 calc R
C7 C 0.07040(13) 0.2511(3) 0.56429(18) 0.0312(8) Uani 1 1 d .
H7 H 0.0621 0.2300 0.5144 0.037 Uiso 1 1 calc R
C8 C 0.35005(15) 0.2355(3) 0.73912(18) 0.0343(8) Uani 1 1 d .
C9 C 0.39077(13) 0.1802(3) 0.80318(17) 0.0301(7) Uani 1 1 d .
C10 C 0.37317(16) 0.1402(4) 0.8654(2) 0.0521(11) Uani 1 1 d .
H10 H 0.3357 0.1501 0.8695 0.063 Uiso 1 1 calc R
C11 C 0.41052(16) 0.0852(4) 0.9219(2) 0.0514(10) Uani 1 1 d .
H11 H 0.3979 0.0569 0.9632 0.062 Uiso 1 1 calc R
C12 C 0.46615(15) 0.0723(3) 0.91713(18) 0.0385(8) Uani 1 1 d .
C13 C 0.48388(16) 0.1127(4) 0.8562(2) 0.0665(14) Uani 1 1 d .
H13 H 0.5215 0.1048 0.8526 0.080 Uiso 1 1 calc R
C14 C 0.44584(16) 0.1657(4) 0.7994(2) 0.0584(12) Uani 1 1 d .
H14 H 0.4584 0.1919 0.7576 0.070 Uiso 1 1 calc R
C15 C 0.33446(14) 0.5302(3) 0.55619(19) 0.0375(8) Uani 1 1 d .
H15 H 0.3522 0.4919 0.5225 0.045 Uiso 1 1 calc R
C16 C 0.33502(15) 0.6510(3) 0.5575(2) 0.0408(9) Uani 1 1 d .
H16 H 0.3532 0.6924 0.5256 0.049 Uiso 1 1 calc R
C17 C 0.30834(13) 0.7105(3) 0.60677(18) 0.0323(7) Uani 1 1 d .
C18 C 0.28341(13) 0.6437(3) 0.65408(18) 0.0331(8) Uani 1 1 d .
H18 H 0.2658 0.6799 0.6887 0.040 Uiso 1 1 calc R
C19 C 0.28472(14) 0.5237(3) 0.64983(18) 0.0342(8) Uani 1 1 d .
H19 H 0.2677 0.4804 0.6821 0.041 Uiso 1 1 calc R
C20 C 0.30548(14) 0.8401(3) 0.60644(18) 0.0322(7) Uani 1 1 d .
C21 C 0.34843(15) 0.9076(3) 0.5878(2) 0.0390(8) Uani 1 1 d .
H21 H 0.3808 0.8718 0.5781 0.047 Uiso 1 1 calc R
C22 C 0.34311(14) 0.0268(3) 0.58370(19) 0.0361(8) Uani 1 1 d .
H22 H 0.3725 0.0698 0.5712 0.043 Uiso 1 1 calc R
C23 C 0.25816(14) 0.0204(3) 0.6178(2) 0.0386(8) Uani 1 1 d .
H23 H 0.2272 0.0591 0.6293 0.046 Uiso 1 1 calc R
C24 C 0.25989(14) 0.9001(3) 0.6236(2) 0.0385(8) Uani 1 1 d .
H24 H 0.2308 0.8597 0.6388 0.046 Uiso 1 1 calc R
C25 C 0.4764(3) 0.4329(5) 0.9060(3) 0.0899(17) Uani 1 1 d .
H25 H 0.4941 0.4106 0.9536 0.108 Uiso 1 1 calc R
C26 C 0.5087(2) 0.4349(4) 0.8519(3) 0.0737(14) Uani 1 1 d .
H26 H 0.5466 0.4139 0.8634 0.088 Uiso 1 1 calc R
C27 C 0.48420(18) 0.4685(3) 0.7804(2) 0.0543(11) Uani 1 1 d .
C28 C 0.42755(19) 0.4989(4) 0.7686(3) 0.0644(12) Uani 1 1 d .
H28 H 0.4088 0.5228 0.7218 0.077 Uiso 1 1 calc R
C29 C 0.3994(2) 0.4935(4) 0.8265(3) 0.0776(15) Uani 1 1 d .
H29 H 0.3615 0.5147 0.8167 0.093 Uiso 1 1 calc R

loop_
_atom_site_aniso_label
_atom_site_aniso_U_11
_atom_site_aniso_U_22
_atom_site_aniso_U_33
_atom_site_aniso_U_23
_atom_site_aniso_U_13
_atom_site_aniso_U_12
Zn1 0.02194(17) 0.02151(19) 0.02245(19) 0.00010(16) 0.00444(13) 0.00116(15)
O3 0.0260(12) 0.0444(15) 0.0405(14) -0.0039(11) 0.0102(10) 0.0030(10)
O4 0.0378(15) 0.073(2) 0.0583(18) 0.0230(15) 0.0035(13) 0.0144(13)
O1 0.0453(14) 0.0356(14) 0.0268(13) 0.0070(10) -0.0030(10) -0.0036(10)
O2 0.0408(12) 0.0324(12) 0.0279(12) -0.0041(10) 0.0171(10) -0.0041(10)
N1 0.0338(15) 0.0215(14) 0.0350(15) 0.0004(12) 0.0028(12) 0.0046(12)
N2 0.0323(14) 0.0232(14) 0.0356(15) 0.0013(12) 0.0074(12) 0.0024(12)
N3 0.0385(16) 0.0513(19) 0.0370(16) -0.0026(14) 0.0185(14) -0.0011(14)
N4 0.0496(19) 0.048(2) 0.0330(18) 0.0085(15) -0.0001(14) 0.0008(15)
N5 0.116(4) 0.056(3) 0.089(4) -0.011(2) 0.028(3) 0.010(3)
C1 0.0281(15) 0.0151(14) 0.0270(16) 0.0042(13) 0.0091(13) 0.0029(12)
C2 0.0280(15) 0.0257(15) 0.0236(15) 0.0006(14) 0.0103(12) 0.0020(13)
C3 0.0291(17) 0.052(2) 0.0291(18) -0.0060(16) 0.0080(14) -0.0087(15)
C4 0.041(2) 0.061(2) 0.0240(18) -0.0096(17) 0.0108(15) -0.0070(18)
C5 0.0314(17) 0.042(2) 0.0327(18) 0.0013(16) 0.0147(14) 0.0028(15)
C6 0.0259(16) 0.051(2) 0.0351(19) -0.0017(16) 0.0078(14) -0.0023(15)
C7 0.0315(17) 0.038(2) 0.0241(16) -0.0035(13) 0.0059(13) 0.0002(13)
C8 0.045(2) 0.0260(18) 0.0270(18) 0.0041(14) -0.0038(15) -0.0028(15)
C9 0.0355(18) 0.0281(17) 0.0244(17) 0.0043(14) 0.0006(14) 0.0022(14)
C10 0.044(2) 0.075(3) 0.039(2) 0.020(2) 0.0110(18) 0.017(2)
C11 0.057(2) 0.070(3) 0.029(2) 0.0189(19) 0.0115(18) 0.013(2)
C12 0.042(2) 0.040(2) 0.0279(19) 0.0047(15) -0.0060(15) 0.0052(16)
C13 0.035(2) 0.110(4) 0.054(3) 0.038(3) 0.0072(19) 0.015(2)
C14 0.042(2) 0.093(3) 0.040(2) 0.032(2) 0.0072(18) 0.009(2)
C15 0.048(2) 0.0275(19) 0.039(2) -0.0028(16) 0.0141(17) 0.0004(15)
C16 0.058(2) 0.0243(19) 0.044(2) 0.0023(16) 0.0198(18) -0.0004(16)
C17 0.0371(18) 0.0224(18) 0.0359(19) 0.0016(15) 0.0033(15) 0.0009(14)
C18 0.0413(19) 0.0237(17) 0.0358(19) -0.0043(15) 0.0117(15) 0.0015(14)
C19 0.0392(19) 0.0275(18) 0.037(2) 0.0017(15) 0.0100(15) -0.0020(14)
C20 0.0418(19) 0.0220(17) 0.0319(19) -0.0003(14) 0.0055(15) 0.0008(15)
C21 0.043(2) 0.0271(19) 0.050(2) -0.0001(17) 0.0170(17) 0.0075(15)
C22 0.0389(19) 0.0242(18) 0.049(2) 0.0017(16) 0.0177(16) -0.0009(15)
C23 0.0339(18) 0.0287(19) 0.056(2) 0.0023(17) 0.0163(17) 0.0035(15)
C24 0.0349(18) 0.0244(18) 0.058(2) 0.0025(17) 0.0137(17) -0.0008(15)
C25 0.123(5) 0.075(4) 0.067(4) -0.001(3) 0.006(4) 0.025(4)
C26 0.081(3) 0.064(3) 0.068(3) 0.001(3) -0.006(3) 0.016(3)
C27 0.060(3) 0.034(2) 0.059(3) -0.0047(19) -0.011(2) -0.0010(19)
C28 0.058(3) 0.052(3) 0.076(3) -0.012(2) -0.006(2) -0.003(2)
C29 0.079(4) 0.050(3) 0.101(5) -0.019(3) 0.011(3) -0.003(3)

loop_
_atom_type_symbol
_atom_type_description
_atom_type_scat_dispersion_real
_atom_type_scat_dispersion_imag
_atom_type_scat_source
C C 0.0033 0.0016 'International Tables Vol C Tables 4.2.6.8 and 6.1.1.4'
H H 0.0000 0.0000 'International Tables Vol C Tables 4.2.6.8 and 6.1.1.4'
N N 0.0061 0.0033 'International Tables Vol C Tables 4.2.6.8 and 6.1.1.4'
O O 0.0106 0.0060 'International Tables Vol C Tables 4.2.6.8 and 6.1.1.4'
Zn Zn 0.2839 1.4301 'International Tables Vol C Tables 4.2.6.8 and 6.1.1.4'

loop_
_geom_angle_atom_site_label_1
_geom_angle_atom_site_label_2
_geom_angle_atom_site_label_3
_geom_angle
_geom_angle_site_symmetry_1
_geom_angle_site_symmetry_3
O3 Zn1 O2 122.90(9) . .
O3 Zn1 O1 135.32(10) . .
O2 Zn1 O1 101.78(10) . .
O3 Zn1 N1 87.08(10) . .
O2 Zn1 N1 90.28(10) . .
O1 Zn1 N1 93.56(9) . .
O3 Zn1 N2 93.09(9) . .
O2 Zn1 N2 91.37(9) . .
O1 Zn1 N2 84.86(9) . .
N1 Zn1 N2 177.91(10) . .
C1 O3 Zn1 146.4(2) . .
C8 O1 Zn1 107.4(2) . .
C1 O2 Zn1 134.7(2) 7_556 .
C15 N1 C19 117.3(3) . .
C15 N1 Zn1 124.0(2) . .
C19 N1 Zn1 118.7(2) . .
C23 N2 C22 116.4(3) . .
C23 N2 Zn1 126.6(2) . .
C22 N2 Zn1 116.3(2) . .
N3 N3 C5 113.7(4) 2_556 .
N4 N4 C12 112.7(4) 5_657 .
C29 N5 C25 114.9(5) . .
O3 C1 O2 125.8(3) . 7_556
O3 C1 C2 117.1(3) . .
O2 C1 C2 117.0(3) 7_556 .
C7 C2 C3 119.7(3) . .
C7 C2 C1 119.9(3) . .
C3 C2 C1 120.4(3) . .
C4 C3 C2 120.6(3) . .
C3 C4 C5 119.6(3) . .
C6 C5 C4 120.2(3) . .
C6 C5 N3 115.6(3) . .
C4 C5 N3 124.2(3) . .
C5 C6 C7 120.2(3) . .
C2 C7 C6 119.7(3) . .
O4 C8 O1 124.3(3) . .
O4 C8 C9 119.9(3) . .
O1 C8 C9 115.7(3) . .
C14 C9 C10 118.1(3) . .
C14 C9 C8 120.2(3) . .
C10 C9 C8 121.6(3) . .
C9 C10 C11 120.8(3) . .
C12 C11 C10 120.1(3) . .
C13 C12 C11 119.4(3) . .
C13 C12 N4 115.5(3) . .
C11 C12 N4 125.1(3) . .
C12 C13 C14 120.0(4) . .
C9 C14 C13 121.6(3) . .
N1 C15 C16 122.8(3) . .
C15 C16 C17 119.8(3) . .
C18 C17 C16 117.2(3) . .
C18 C17 C20 121.9(3) . .
C16 C17 C20 120.9(3) . .
C19 C18 C17 119.8(3) . .
N1 C19 C18 123.1(3) . .
C24 C20 C21 116.6(3) . .
C24 C20 C17 122.1(3) . .
C21 C20 C17 121.3(3) . .
C22 C21 C20 119.9(3) 1_565 .
N2 C22 C21 123.6(3) . 1_545
N2 C23 C24 124.0(3) . 1_545
C23 C24 C20 119.3(3) 1_565 .
N5 C25 C26 124.8(5) . .
C25 C26 C27 119.5(5) . .
C26 C27 C28 116.1(4) . .
C26 C27 C27 122.1(5) . 2_656
C28 C27 C27 121.7(5) . 2_656
C29 C28 C27 119.6(5) . .
N5 C29 C28 125.2(5) . .

loop_
_geom_bond_atom_site_label_1
_geom_bond_atom_site_label_2
_geom_bond_distance
_geom_bond_site_symmetry_2
Zn1 O3 1.999(2) .
Zn1 O2 2.001(2) .
Zn1 O1 2.006(2) .
Zn1 N1 2.165(3) .
Zn1 N2 2.208(3) .
O3 C1 1.246(3) .
O4 C8 1.228(4) .
O1 C8 1.272(4) .
O2 C1 1.259(3) 7_556
N1 C15 1.338(4) .
N1 C19 1.342(4) .
N2 C23 1.329(4) .
N2 C22 1.335(4) .
N3 N3 1.250(5) 2_556
N3 C5 1.435(4) .
N4 N4 1.233(5) 5_657
N4 C12 1.451(4) .
N5 C29 1.321(6) .
N5 C25 1.331(7) .
C1 O2 1.259(3) 7_556
C1 C2 1.501(4) .
C2 C7 1.388(4) .
C2 C3 1.388(4) .
C3 C4 1.375(4) .
C4 C5 1.393(5) .
C5 C6 1.378(5) .
C6 C7 1.389(4) .
C8 C9 1.515(4) .
C9 C14 1.357(5) .
C9 C10 1.376(4) .
C10 C11 1.384(5) .
C11 C12 1.373(5) .
C12 C13 1.357(5) .
C13 C14 1.387(5) .
C15 C16 1.382(4) .
C16 C17 1.390(4) .
C17 C18 1.383(4) .
C17 C20 1.483(4) .
C18 C19 1.376(4) .
C20 C24 1.387(4) .
C20 C21 1.391(4) .
C21 C22 1.370(4) 1_565
C22 C21 1.370(4) 1_545
C23 C24 1.380(4) 1_545
C24 C23 1.380(4) 1_565
C25 C26 1.381(7) .
C26 C27 1.384(6) .
C27 C28 1.387(6) .
C27 C27 1.475(8) 2_656
C28 C29 1.374(7) .
